data_2233094
loop_
_publ_author_name
'Ha, Kwang'

_publ_section_title
;
 <i>cis</i>-Bis(2,2'-bipyrimidine-\k^2^<i>N</i>^1^,<i>N</i>^1'^)diiodidomanganese(II)
;
_journal_coeditor_code BT5729
_journal_issue 1
_journal_name_full 'Acta Crystallographica Section E'
_journal_page_first m1
_journal_paper_doi 10.1107/S160053681105080X
_journal_volume 68
_journal_year 2012
_chemical_formula_iupac '[Mn I2 (C8 H6 N4)2]'
_chemical_formula_moiety 'C16 H12 I2 Mn N8'
_chemical_formula_sum 'C16 H12 I2 Mn N8'
_chemical_formula_weight 625.08
_chemical_name_systematic
;
<i>cis</i>-Bis(2,2'-bipyrimidine-
\k^2^<i>N</i>^1^,<i>N</i>^1'^)diiodidomanganese(II)
;
_space_group_IT_number 15
_symmetry_cell_setting monoclinic
_symmetry_space_group_name_Hall '-C 2yc'
_symmetry_space_group_name_H-M 'C 1 2/c 1'
_atom_sites_solution_hydrogens geom
_atom_sites_solution_primary direct
_atom_sites_solution_secondary difmap
_cell_angle_alpha 90.00
_cell_angle_beta 97.8220(10)
_cell_angle_gamma 90.00
_cell_formula_units_Z 4
_cell_length_a 8.2841(4)
_cell_length_b 13.8442(7)
_cell_length_c 17.8243(9)
_cell_measurement_reflns_used 3917
_cell_measurement_temperature 200(2)
_cell_measurement_theta_max 28.12
_cell_measurement_theta_min 2.89
_cell_volume 2025.19(17)
_computing_cell_refinement 'SAINT (Bruker, 2000)'
_computing_data_collection 'SMART (Bruker, 2000)'
_computing_data_reduction 'SAINT (Bruker, 2000)'
_computing_molecular_graphics 'ORTEP-3 (Farrugia, 1997) and PLATON (Spek, 2009)'
_computing_publication_material 'SHELXL97 (Sheldrick, 2008)'
_computing_structure_refinement 'SHELXL97 (Sheldrick, 2008)'
_computing_structure_solution 'SHELXS97 (Sheldrick, 2008)'
_diffrn_ambient_temperature 200(2)
_diffrn_measured_fraction_theta_full 0.984
_diffrn_measured_fraction_theta_max 0.984
_diffrn_measurement_device_type 'Bruker SMART 1000 CCD'
_diffrn_measurement_method '\f and \w scans'
_diffrn_radiation_monochromator graphite
_diffrn_radiation_source 'fine-focus sealed tube'
_diffrn_radiation_type MoK\a
_diffrn_radiation_wavelength 0.71073
_diffrn_reflns_av_R_equivalents 0.0231
_diffrn_reflns_av_sigmaI/netI 0.0303
_diffrn_reflns_limit_h_max 11
_diffrn_reflns_limit_h_min -10
_diffrn_reflns_limit_k_max 18
_diffrn_reflns_limit_k_min -18
_diffrn_reflns_limit_l_max 13
_diffrn_reflns_limit_l_min -23
_diffrn_reflns_number 7130
_diffrn_reflns_theta_full 28.31
_diffrn_reflns_theta_max 28.31
_diffrn_reflns_theta_min 2.31
_diffrn_standards_decay_% 0
_diffrn_standards_interval_count 0
_diffrn_standards_interval_time 0
_diffrn_standards_number 0
_exptl_absorpt_coefficient_mu 3.719
_exptl_absorpt_correction_T_max 1.000000
_exptl_absorpt_correction_T_min 0.862580
_exptl_absorpt_correction_type multi-scan
_exptl_absorpt_process_details '(SADABS; Bruker, 2000)'
_exptl_crystal_colour yellow
_exptl_crystal_density_diffrn 2.050
_exptl_crystal_density_method 'not measured'
_exptl_crystal_description block
_exptl_crystal_F_000 1180
_exptl_crystal_size_max 0.34
_exptl_crystal_size_mid 0.22
_exptl_crystal_size_min 0.17
_refine_diff_density_max 0.944
_refine_diff_density_min -0.501
_refine_ls_extinction_method none
_refine_ls_goodness_of_fit_ref 1.095
_refine_ls_hydrogen_treatment constr
_refine_ls_matrix_type full
_refine_ls_number_parameters 123
_refine_ls_number_reflns 2477
_refine_ls_number_restraints 0
_refine_ls_restrained_S_all 1.095
_refine_ls_R_factor_all 0.0447
_refine_ls_R_factor_gt 0.0265
_refine_ls_shift/su_max 0.001
_refine_ls_shift/su_mean 0.000
_refine_ls_structure_factor_coef Fsqd
_refine_ls_weighting_details 'calc w=1/[\s^2^(Fo^2^)+(0.0197P)^2^+5.0272P] where P=(Fo^2^+2Fc^2^)/3'
_refine_ls_weighting_scheme calc
_refine_ls_wR_factor_gt 0.0512
_refine_ls_wR_factor_ref 0.0644
_reflns_number_gt 1923
_reflns_number_total 2477
_reflns_threshold_expression I>2\s(I)
_cod_data_source_file bt5729.cif
_cod_data_source_block I
_cod_original_sg_symbol_H-M 'C 2/c'
_cod_database_code 2233094
_cod_database_fobs_code 2233094

loop_
_symmetry_equiv_pos_as_xyz
'x, y, z'
'-x, y, -z+1/2'
'x+1/2, y+1/2, z'
'-x+1/2, y+1/2, -z+1/2'
'-x, -y, -z'
'x, -y, z-1/2'
'-x+1/2, -y+1/2, -z'
'x+1/2, -y+1/2, z-1/2'

loop_
_atom_site_type_symbol
_atom_site_label
_atom_site_fract_x
_atom_site_fract_y
_atom_site_fract_z
_atom_site_U_iso_or_equiv
_atom_site_adp_type
_atom_site_calc_flag
_atom_site_refinement_flags
_atom_site_occupancy
_atom_site_symmetry_multiplicity
Mn Mn1 0.5000 0.28328(5) 0.2500 0.03038(18) Uani d S 1 2
I I1 0.68736(3) 0.409360(18) 0.170347(15) 0.03768(9) Uani d . 1 1
N N1 0.2923(4) 0.2495(2) 0.15380(16) 0.0316(7) Uani d . 1 1
N N2 0.2149(4) 0.1486(2) 0.04676(18) 0.0372(7) Uani d . 1 1
N N3 0.4761(4) 0.0785(2) 0.4388(2) 0.0444(9) Uani d . 1 1
N N4 0.4157(4) 0.1610(2) 0.32184(18) 0.0349(7) Uani d . 1 1
C C1 0.1449(5) 0.2901(3) 0.1444(2) 0.0359(8) Uani d . 1 1
H H1 0.1204 0.3392 0.1783 0.043 Uiso calc R 1 1
C C2 0.0271(5) 0.2616(3) 0.0861(2) 0.0421(10) Uani d . 1 1
H H2 -0.0780 0.2903 0.0789 0.051 Uiso calc R 1 1
C C3 0.0689(5) 0.1895(3) 0.0387(2) 0.0408(9) Uani d . 1 1
H H3 -0.0105 0.1682 -0.0013 0.049 Uiso calc R 1 1
C C4 0.3207(4) 0.1809(2) 0.10433(19) 0.0302(8) Uani d . 1 1
C C5 0.5128(4) 0.1365(3) 0.3852(2) 0.0322(8) Uani d . 1 1
C C6 0.3261(5) 0.0392(3) 0.4279(3) 0.0478(11) Uani d . 1 1
H H6 0.2938 -0.0021 0.4657 0.057 Uiso calc R 1 1
C C7 0.2193(5) 0.0569(3) 0.3644(2) 0.0448(10) Uani d . 1 1
H H7 0.1152 0.0271 0.3563 0.054 Uiso calc R 1 1
C C8 0.2688(5) 0.1201(3) 0.3123(2) 0.0411(9) Uani d . 1 1
H H8 0.1956 0.1349 0.2680 0.049 Uiso calc R 1 1

loop_
_atom_site_aniso_label
_atom_site_aniso_U_11
_atom_site_aniso_U_22
_atom_site_aniso_U_33
_atom_site_aniso_U_12
_atom_site_aniso_U_13
_atom_site_aniso_U_23
Mn1 0.0302(4) 0.0301(4) 0.0306(4) 0.000 0.0034(3) 0.000
I1 0.03561(15) 0.03743(15) 0.04207(16) 0.00468(11) 0.01272(11) 0.00650(11)
N1 0.0328(16) 0.0308(16) 0.0310(16) 0.0042(13) 0.0041(13) -0.0004(13)
N2 0.0335(17) 0.0430(18) 0.0345(18) 0.0038(14) 0.0031(14) -0.0054(14)
N3 0.0395(19) 0.049(2) 0.044(2) -0.0127(16) 0.0022(16) 0.0159(16)
N4 0.0351(17) 0.0333(16) 0.0356(18) -0.0060(14) 0.0023(14) -0.0003(14)
C1 0.035(2) 0.036(2) 0.038(2) 0.0031(17) 0.0107(16) -0.0092(17)
C2 0.030(2) 0.051(2) 0.045(2) 0.0079(18) 0.0051(17) 0.003(2)
C3 0.035(2) 0.051(2) 0.035(2) -0.0030(18) 0.0010(17) -0.0035(18)
C4 0.036(2) 0.0299(18) 0.0252(18) 0.0017(15) 0.0047(15) 0.0020(15)
C5 0.0315(19) 0.0300(18) 0.036(2) -0.0062(15) 0.0064(16) -0.0026(16)
C6 0.048(3) 0.045(2) 0.051(3) -0.013(2) 0.009(2) 0.013(2)
C7 0.035(2) 0.042(2) 0.056(3) -0.0135(18) 0.004(2) 0.001(2)
C8 0.038(2) 0.042(2) 0.042(2) -0.0096(18) -0.0002(18) 0.0008(18)

loop_
_atom_type_symbol
_atom_type_description
_atom_type_scat_dispersion_real
_atom_type_scat_dispersion_imag
_atom_type_scat_source
C C 0.0033 0.0016 'International Tables Vol C Tables 4.2.6.8 and 6.1.1.4'
H H 0.0000 0.0000 'International Tables Vol C Tables 4.2.6.8 and 6.1.1.4'
I I -0.4742 1.8119 'International Tables Vol C Tables 4.2.6.8 and 6.1.1.4'
Mn Mn 0.3368 0.7283 'International Tables Vol C Tables 4.2.6.8 and 6.1.1.4'
N N 0.0061 0.0033 'International Tables Vol C Tables 4.2.6.8 and 6.1.1.4'

loop_
_geom_angle_atom_site_label_1
_geom_angle_atom_site_label_2
_geom_angle_atom_site_label_3
_geom_angle_site_symmetry_1
_geom_angle_site_symmetry_3
_geom_angle
_geom_angle_publ_flag
N4 Mn1 N4 2_655 . 84.55(16) ?
N4 Mn1 N1 2_655 . 71.78(10) y
N4 Mn1 N1 . . 90.72(11) ?
N4 Mn1 N1 2_655 2_655 90.72(11) ?
N4 Mn1 N1 . 2_655 71.78(10) ?
N1 Mn1 N1 . 2_655 156.60(15) ?
N4 Mn1 I1 2_655 . 86.90(8) ?
N4 Mn1 I1 . . 164.40(8) ?
N1 Mn1 I1 . . 98.98(7) ?
N1 Mn1 I1 2_655 . 95.35(7) ?
N4 Mn1 I1 2_655 2_655 164.40(8) ?
N4 Mn1 I1 . 2_655 86.90(8) ?
N1 Mn1 I1 . 2_655 95.35(7) ?
N1 Mn1 I1 2_655 2_655 98.98(7) ?
I1 Mn1 I1 . 2_655 104.19(3) y
C1 N1 C4 . . 117.1(3) ?
C1 N1 Mn1 . . 125.8(2) ?
C4 N1 Mn1 . . 117.0(2) ?
C3 N2 C4 . . 115.8(3) ?
C5 N3 C6 . . 116.2(3) ?
C8 N4 C5 . . 115.7(3) ?
C8 N4 Mn1 . . 125.9(3) ?
C5 N4 Mn1 . . 117.7(2) ?
N1 C1 C2 . . 120.9(3) ?
N1 C1 H1 . . 119.5 ?
C2 C1 H1 . . 119.5 ?
C3 C2 C1 . . 117.1(4) ?
C3 C2 H2 . . 121.4 ?
C1 C2 H2 . . 121.4 ?
N2 C3 C2 . . 122.9(4) ?
N2 C3 H3 . . 118.5 ?
C2 C3 H3 . . 118.5 ?
N2 C4 N1 . . 126.1(3) ?
N2 C4 C5 . 2_655 117.2(3) ?
N1 C4 C5 . 2_655 116.7(3) ?
N3 C5 N4 . . 126.6(3) ?
N3 C5 C4 . 2_655 117.4(3) ?
N4 C5 C4 . 2_655 116.0(3) ?
N3 C6 C7 . . 122.0(4) ?
N3 C6 H6 . . 119.0 ?
C7 C6 H6 . . 119.0 ?
C6 C7 C8 . . 117.2(4) ?
C6 C7 H7 . . 121.4 ?
C8 C7 H7 . . 121.4 ?
N4 C8 C7 . . 122.2(4) ?
N4 C8 H8 . . 118.9 ?
C7 C8 H8 . . 118.9 ?

loop_
_geom_bond_atom_site_label_1
_geom_bond_atom_site_label_2
_geom_bond_site_symmetry_2
_geom_bond_distance
_geom_bond_publ_flag
Mn1 N4 2_655 2.289(3) ?
Mn1 N4 . 2.289(3) y
Mn1 N1 . 2.305(3) y
Mn1 N1 2_655 2.305(3) ?
Mn1 I1 . 2.8410(5) y
Mn1 I1 2_655 2.8410(5) ?
N1 C1 . 1.334(5) ?
N1 C4 . 1.339(4) ?
N2 C3 . 1.325(5) ?
N2 C4 . 1.332(5) ?
N3 C5 . 1.315(5) ?
N3 C6 . 1.347(5) ?
N4 C8 . 1.332(5) ?
N4 C5 . 1.338(5) ?
C1 C2 . 1.383(5) ?
C1 H1 . 0.9500 ?
C2 C3 . 1.381(6) ?
C2 H2 . 0.9500 ?
C3 H3 . 0.9500 ?
C4 C5 2_655 1.498(5) ?
C5 C4 2_655 1.498(5) ?
C6 C7 . 1.361(6) ?
C6 H6 . 0.9500 ?
C7 C8 . 1.378(6) ?
C7 H7 . 0.9500 ?
C8 H8 . 0.9500 ?

loop_
_geom_hbond_atom_site_label_D
_geom_hbond_atom_site_label_H
_geom_hbond_atom_site_label_A
_geom_hbond_site_symmetry_A
_geom_hbond_distance_DH
_geom_hbond_distance_HA
_geom_hbond_distance_DA
_geom_hbond_angle_DHA
C6 H6 N3 5_656 0.95 2.60 3.151(5) 117.2
C6 H6 N2 6_556 0.95 2.62 3.554(5) 166.3
C7 H7 I1 4_545 0.95 2.97 3.917(4) 172.5

loop_
_geom_torsion_atom_site_label_1
_geom_torsion_atom_site_label_2
_geom_torsion_atom_site_label_3
_geom_torsion_atom_site_label_4
_geom_torsion_site_symmetry_1
_geom_torsion_site_symmetry_4
_geom_torsion
N4 Mn1 N1 C1 2_655 . 176.2(3)
N4 Mn1 N1 C1 . . 92.1(3)
N1 Mn1 N1 C1 2_655 . 132.8(3)
I1 Mn1 N1 C1 . . -100.1(3)
I1 Mn1 N1 C1 2_655 . 5.2(3)
N4 Mn1 N1 C4 2_655 . -1.6(2)
N4 Mn1 N1 C4 . . -85.6(3)
N1 Mn1 N1 C4 2_655 . -44.9(2)
I1 Mn1 N1 C4 . . 82.1(2)
I1 Mn1 N1 C4 2_655 . -172.6(2)
N4 Mn1 N4 C8 2_655 . -90.9(3)
N1 Mn1 N4 C8 . . -19.2(3)
N1 Mn1 N4 C8 2_655 . 176.6(3)
I1 Mn1 N4 C8 . . -148.0(3)
I1 Mn1 N4 C8 2_655 . 76.1(3)
N4 Mn1 N4 C5 2_655 . 98.8(3)
N1 Mn1 N4 C5 . . 170.5(3)
N1 Mn1 N4 C5 2_655 . 6.3(3)
I1 Mn1 N4 C5 . . 41.8(5)
I1 Mn1 N4 C5 2_655 . -94.2(3)
C4 N1 C1 C2 . . 0.2(5)
Mn1 N1 C1 C2 . . -177.5(3)
N1 C1 C2 C3 . . 0.3(6)
C4 N2 C3 C2 . . 0.5(6)
C1 C2 C3 N2 . . -0.7(6)
C3 N2 C4 N1 . . 0.1(6)
C3 N2 C4 C5 . 2_655 -179.7(3)
C1 N1 C4 N2 . . -0.5(5)
Mn1 N1 C4 N2 . . 177.4(3)
C1 N1 C4 C5 . 2_655 179.4(3)
Mn1 N1 C4 C5 . 2_655 -2.7(4)
C6 N3 C5 N4 . . 0.8(6)
C6 N3 C5 C4 . 2_655 -179.7(4)
C8 N4 C5 N3 . . -1.6(6)
Mn1 N4 C5 N3 . . 169.7(3)
C8 N4 C5 C4 . 2_655 178.9(3)
Mn1 N4 C5 C4 . 2_655 -9.8(4)
C5 N3 C6 C7 . . 1.2(7)
N3 C6 C7 C8 . . -2.3(7)
C5 N4 C8 C7 . . 0.3(6)
Mn1 N4 C8 C7 . . -170.1(3)
C6 C7 C8 N4 . . 1.5(7)
